data_2217438
loop_
_publ_author_name
'Zhen Ma'
'Jianhua Sun'
'Baoqing Liu'
'Miao Hu'
'Yanpeng Xing'

_publ_section_title
;Bis[\m-bis(diphenylphosphino)methane-\k^2^<i>P</i>:<i>P</i>']bis[(4-toluenesulfonato-\k<i>O</i>)silver(I)]
 monohydrate
;
_journal_coeditor_code CF2162
_journal_issue 2
_journal_name_full 'Acta Crystallographica Section E'
_journal_page_first m269
_journal_page_last m269
_journal_paper_doi 10.1107/S1600536807067311
_journal_volume 64
_journal_year 2008
_chemical_formula_iupac '[Ag2 (C7 H7 O3 S)2 (C25 H22 P2)2], H2 O'
_chemical_formula_moiety 'C64 H58 Ag2 O6 P4 S2, H2 O'
_chemical_formula_sum 'C64 H60 Ag2 O7 P4 S2'
_chemical_formula_weight 1344.86
_chemical_name_systematic
;
Bis[\m-bis(diphenylphosphino)methane-\k^2^P:P']bis[(4-toluenesulfonato-\
\kO)silver(I)] monohydrate
;
_space_group_IT_number 2
_symmetry_cell_setting triclinic
_symmetry_space_group_name_Hall '-P 1'
_symmetry_space_group_name_H-M 'P -1'
_atom_sites_solution_hydrogens geom
_atom_sites_solution_primary direct
_atom_sites_solution_secondary difmap
_audit_creation_method SHELXL-97
_cell_angle_alpha 103.86(3)
_cell_angle_beta 93.79(3)
_cell_angle_gamma 91.95(3)
_cell_formula_units_Z 2
_cell_length_a 11.239(2)
_cell_length_b 11.802(2)
_cell_length_c 23.363(5)
_cell_measurement_reflns_used 27870
_cell_measurement_temperature 293(2)
_cell_measurement_theta_max 27.48
_cell_measurement_theta_min 0.90
_cell_volume 2998.1(11)
_computing_cell_refinement 'CrystalClear (Rigaku, 2000)'
_computing_data_collection 'CrystalClear (Rigaku, 2000)'
_computing_data_reduction 'CrystalClear (Rigaku, 2000)'
_computing_molecular_graphics 'SHELXTL/PC (Sheldrick, 1993)'
_computing_publication_material 'SHELXL97 (Sheldrick, 1997)'
_computing_structure_refinement 'SHELXL97 (Sheldrick, 1997)'
_computing_structure_solution 'SHELXS97 (Sheldrick, 1997)'
_diffrn_ambient_temperature 293(2)
_diffrn_measured_fraction_theta_full 0.974
_diffrn_measured_fraction_theta_max 0.974
_diffrn_measurement_device_type 'Rigaku Weissenberg IP'
_diffrn_measurement_method \w
_diffrn_radiation_monochromator graphite
_diffrn_radiation_source 'fine-focus sealed tube'
_diffrn_radiation_type MoK\a
_diffrn_radiation_wavelength 0.71073
_diffrn_reflns_av_R_equivalents 0.0290
_diffrn_reflns_av_sigmaI/netI 0.0220
_diffrn_reflns_limit_h_max 14
_diffrn_reflns_limit_h_min -14
_diffrn_reflns_limit_k_max 15
_diffrn_reflns_limit_k_min 0
_diffrn_reflns_limit_l_max 29
_diffrn_reflns_limit_l_min -30
_diffrn_reflns_number 27870
_diffrn_reflns_theta_full 27.48
_diffrn_reflns_theta_max 27.48
_diffrn_reflns_theta_min 0.90
_diffrn_standards_number 0
_exptl_absorpt_coefficient_mu 0.882
_exptl_absorpt_correction_type none
_exptl_absorpt_process_details none
_exptl_crystal_colour Colorless
_exptl_crystal_density_diffrn 1.490
_exptl_crystal_density_method 'not measured'
_exptl_crystal_description Prism
_exptl_crystal_F_000 1372
_exptl_crystal_size_max 0.36
_exptl_crystal_size_mid 0.31
_exptl_crystal_size_min 0.28
_refine_diff_density_max 0.708
_refine_diff_density_min -1.858
_refine_ls_extinction_method none
_refine_ls_goodness_of_fit_ref 1.049
_refine_ls_hydrogen_treatment constr
_refine_ls_matrix_type full
_refine_ls_number_parameters 721
_refine_ls_number_reflns 13424
_refine_ls_number_restraints 0
_refine_ls_restrained_S_all 1.049
_refine_ls_R_factor_all 0.0530
_refine_ls_R_factor_gt 0.0415
_refine_ls_shift/su_max 0.001
_refine_ls_shift/su_mean 0.000
_refine_ls_structure_factor_coef Fsqd
_refine_ls_weighting_details 'calc w=1/[\s^2^(Fo^2^)+(0.0589P)^2^+6.0201P] where P=(Fo^2^+2Fc^2^)/3'
_refine_ls_weighting_scheme calc
_refine_ls_wR_factor_gt 0.1183
_refine_ls_wR_factor_ref 0.1309
_reflns_number_gt 11383
_reflns_number_total 13424
_reflns_threshold_expression I>2\s(I)
_cod_data_source_file cf2162.cif
_cod_data_source_block I
_cod_depositor_comments
;
The following automatic conversions were performed:
'_symmetry_cell_setting' value 'Triclinic' changed to 'triclinic'
according to '/home/saulius/struct/CIF-dictionaries/cif_core.dic'
dictionary named 'cif_core.dic' version 2.4.1 from 2010-06-29.

Automatic conversion script
Id: cif_fix_enum 1527 2010-12-29 10:47:43Z saulius 

The following automatic conversions were performed:

'_symmetry_cell_setting' value 'Triclinic' changed to 'triclinic'
according to /home/saulius/struct/CIF-dictionaries/cif_core.dic
dictionary named 'cif_core.dic' version 2.4.1 from 2010-06-29.

Automatic conversion script
Id: cif_fix_values 1715 2011-07-08 13:25:40Z adriana 
;
_cod_original_cell_volume 2998.1(10)
_cod_original_sg_symbol_H-M P-1
_cod_database_code 2217438
_cod_database_fobs_code 2217438

loop_
_symmetry_equiv_pos_as_xyz
'x, y, z'
'-x, -y, -z'

loop_
_atom_site_type_symbol
_atom_site_label
_atom_site_fract_x
_atom_site_fract_y
_atom_site_fract_z
_atom_site_U_iso_or_equiv
_atom_site_adp_type
_atom_site_calc_flag
_atom_site_refinement_flags
_atom_site_occupancy
Ag Ag1 0.11622(2) 0.48402(2) 0.475474(11) 0.03703(8) Uani d . 1
Ag Ag2 0.52075(3) -0.12811(4) -0.005498(15) 0.05974(11) Uani d . 1
S S1 0.17891(10) 0.82300(8) 0.53039(5) 0.0482(2) Uani d . 1
S S2 0.32006(9) -0.14579(10) 0.12284(4) 0.0468(2) Uani d . 1
P P1 0.20944(7) 0.48870(7) 0.57271(4) 0.02923(16) Uani d . 1
P P2 0.02266(7) 0.42514(8) 0.37653(4) 0.03273(18) Uani d . 1
P P3 0.33812(8) -0.17322(7) -0.06908(4) 0.03266(17) Uani d . 1
P P4 0.72861(7) -0.07571(7) 0.02262(4) 0.03080(17) Uani d . 1
O O1 0.2033(3) -0.1768(3) 0.09323(16) 0.0647(9) Uani d . 1
O O2 0.3227(4) -0.0401(3) 0.16896(17) 0.0817(11) Uani d . 1
O O3 0.4092(3) -0.1455(4) 0.08136(16) 0.0742(11) Uani d . 1
O O4 0.2356(3) 0.8514(3) 0.58977(13) 0.0560(7) Uani d . 1
O O5 0.0663(3) 0.8772(3) 0.52626(17) 0.0671(9) Uani d . 1
O O6 0.1714(4) 0.6974(3) 0.50571(16) 0.0792(12) Uani d . 1
O O7 0.5206(6) -0.4429(5) -0.0011(4) 0.088(2) Uani d P 0.60
O O7' 0.5506(10) -0.3613(10) -0.0078(6) 0.089(3) Uani d P 0.40
C C2 0.3684(3) 0.5306(3) 0.58370(14) 0.0331(7) Uani d . 1
C C6 0.7859(3) -0.1123(3) 0.08989(15) 0.0333(7) Uani d . 1
C C7 0.0743(3) 0.2859(3) 0.33560(15) 0.0378(7) Uani d . 1
C C8 0.3349(3) -0.1564(3) -0.14428(15) 0.0376(7) Uani d . 1
C C9 0.2753(3) -0.3222(3) -0.07880(17) 0.0393(7) Uani d . 1
C C12 0.0512(3) 0.5273(3) 0.33133(16) 0.0383(7) Uani d . 1
C C13 0.8185(3) -0.1551(3) -0.03427(15) 0.0357(7) Uani d . 1
C C14 0.1999(3) 0.3577(3) 0.60008(16) 0.0367(7) Uani d . 1
C C15 0.2273(4) -0.1704(4) -0.17894(17) 0.0478(9) Uani d . 1
H H15A 0.1569 -0.1888 -0.1636 0.057 Uiso calc R 1
C C17 0.8550(4) -0.1080(4) -0.07943(17) 0.0467(9) Uani d . 1
H H17A 0.8406 -0.0307 -0.0791 0.056 Uiso calc R 1
C C19 0.7052(3) -0.1347(3) 0.12909(16) 0.0400(8) Uani d . 1
H H19A 0.6235 -0.1371 0.1193 0.048 Uiso calc R 1
C C20 0.7485(4) -0.1536(4) 0.18303(18) 0.0496(9) Uani d . 1
H H20A 0.6952 -0.1674 0.2097 0.060 Uiso calc R 1
C C21 0.3563(4) -0.2598(4) 0.15795(17) 0.0463(9) Uani d . 1
C C22 0.2751(4) 0.8784(3) 0.48523(18) 0.0473(9) Uani d . 1
C C23 0.4493(3) 0.4454(4) 0.5664(2) 0.0512(10) Uani d . 1
H H23A 0.4219 0.3681 0.5512 0.061 Uiso calc R 1
C C24 0.1552(4) 0.2805(4) 0.29251(19) 0.0538(10) Uani d . 1
H H24A 0.1796 0.3479 0.2816 0.065 Uiso calc R 1
C C26 0.9490(4) -0.1326(4) 0.15803(19) 0.0517(10) Uani d . 1
H H26A 1.0306 -0.1331 0.1676 0.062 Uiso calc R 1
C C27 0.9081(3) -0.1125(3) 0.10436(17) 0.0417(8) Uani d . 1
H H27A 0.9622 -0.0992 0.0779 0.050 Uiso calc R 1
C C29 0.8692(4) -0.1519(4) 0.19723(18) 0.0534(10) Uani d . 1
H H29A 0.8971 -0.1639 0.2336 0.064 Uiso calc R 1
C C30 0.4389(4) -0.1289(4) -0.16758(18) 0.0478(9) Uani d . 1
H H30A 0.5112 -0.1184 -0.1447 0.057 Uiso calc R 1
C C31 0.2081(4) -0.3538(4) -0.0374(2) 0.0537(10) Uani d . 1
H H31A 0.1895 -0.2975 -0.0044 0.064 Uiso calc R 1
C C32 0.0403(4) 0.1840(4) 0.3511(2) 0.0542(10) Uani d . 1
H H32A -0.0120 0.1870 0.3806 0.065 Uiso calc R 1
C C33 0.0006(4) 0.5106(4) 0.27401(18) 0.0517(10) Uani d . 1
H H33A -0.0534 0.4476 0.2583 0.062 Uiso calc R 1
C C38 0.4246(4) 0.9528(4) 0.4089(2) 0.0553(10) Uani d . 1
C C39 0.1301(4) 0.6226(4) 0.3540(2) 0.0530(10) Uani d . 1
H H39A 0.1643 0.6357 0.3925 0.064 Uiso calc R 1
C C40 0.8402(4) -0.2709(4) -0.0359(2) 0.0565(11) Uani d . 1
H H40A 0.8163 -0.3039 -0.0059 0.068 Uiso calc R 1
C C41 0.1347(4) 0.2598(3) 0.5671(2) 0.0506(9) Uani d . 1
H H41A 0.0956 0.2610 0.5309 0.061 Uiso calc R 1
C C42 0.9330(5) -0.2888(4) -0.1265(2) 0.0646(13) Uani d . 1
H H42A 0.9712 -0.3339 -0.1576 0.078 Uiso calc R 1
C C43 0.3292(6) -0.3750(5) 0.1302(2) 0.0782(16) Uani d . 1
H H43A 0.2921 -0.3946 0.0921 0.094 Uiso calc R 1
C C45 0.4113(3) 0.6444(4) 0.6055(2) 0.0571(12) Uani d . 1
H H45A 0.3586 0.7035 0.6163 0.069 Uiso calc R 1
C C46 0.2370(4) 0.9589(5) 0.4548(2) 0.0614(12) Uani d . 1
H H46A 0.1614 0.9881 0.4592 0.074 Uiso calc R 1
C C48 0.0302(5) 0.5871(5) 0.2401(2) 0.0638(12) Uani d . 1
H H48A -0.0040 0.5750 0.2016 0.077 Uiso calc R 1
C C49 0.3296(5) -0.1306(4) -0.25938(19) 0.0649(13) Uani d . 1
H H49A 0.3280 -0.1222 -0.2980 0.078 Uiso calc R 1
C C50 0.9128(4) -0.1759(4) -0.12514(19) 0.0577(11) Uani d . 1
H H50A 0.9380 -0.1435 -0.1551 0.069 Uiso calc R 1
C C51 0.2566(4) 0.3543(4) 0.6541(2) 0.0566(11) Uani d . 1
H H51A 0.2993 0.4203 0.6772 0.068 Uiso calc R 1
C C53 0.4351(5) -0.1169(5) -0.2258(2) 0.0630(12) Uani d . 1
H H53A 0.5052 -0.0994 -0.2416 0.076 Uiso calc R 1
C C54 0.8970(5) -0.3371(4) -0.0820(3) 0.0697(14) Uani d . 1
H H54A 0.9111 -0.4147 -0.0830 0.084 Uiso calc R 1
C C55 0.2253(5) -0.1568(4) -0.23639(19) 0.0595(11) Uani d . 1
H H55A 0.1533 -0.1655 -0.2594 0.071 Uiso calc R 1
C C56 0.1858(5) 0.1565(4) 0.6406(3) 0.0690(14) Uani d . 1
H H56A 0.1819 0.0885 0.6539 0.083 Uiso calc R 1
C C57 0.1992(5) 0.1740(5) 0.2660(2) 0.0671(14) Uani d . 1
H H57A 0.2545 0.1707 0.2379 0.081 Uiso calc R 1
C C58 0.6119(4) 0.5862(5) 0.5946(2) 0.0620(12) Uani d . 1
H H58A 0.6935 0.6051 0.5992 0.074 Uiso calc R 1
C C59 0.5332(4) 0.6708(4) 0.6112(3) 0.0713(15) Uani d . 1
H H59A 0.5618 0.7477 0.6266 0.086 Uiso calc R 1
C C60 0.1949(6) -0.5531(4) -0.0928(3) 0.0740(15) Uani d . 1
H H60A 0.1672 -0.6303 -0.0979 0.089 Uiso calc R 1
C C61 0.2631(7) -0.5224(4) -0.1333(3) 0.092(2) Uani d . 1
H H61A 0.2832 -0.5794 -0.1657 0.110 Uiso calc R 1
C C62 0.1624(5) 0.0729(5) 0.2808(2) 0.0672(14) Uani d . 1
H H62A 0.1913 0.0016 0.2621 0.081 Uiso calc R 1
C C64 0.3126(5) 0.9959(5) 0.4174(2) 0.0660(13) Uani d . 1
H H64A 0.2872 1.0514 0.3975 0.079 Uiso calc R 1
C C66 0.3889(5) 0.8387(4) 0.4794(2) 0.0590(11) Uani d . 1
H H66A 0.4163 0.7873 0.5014 0.071 Uiso calc R 1
C C67 0.5707(4) 0.4744(5) 0.5714(2) 0.0624(12) Uani d . 1
H H67A 0.6242 0.4168 0.5589 0.075 Uiso calc R 1
C C68 0.1278(5) 0.1597(4) 0.5881(3) 0.0678(13) Uani d . 1
H H68A 0.0830 0.0941 0.5661 0.081 Uiso calc R 1
C C70 0.1094(5) 0.6806(5) 0.2626(3) 0.0705(14) Uani d . 1
H H70A 0.1296 0.7313 0.2394 0.085 Uiso calc R 1
C C73 0.1676(5) -0.4697(4) -0.0447(3) 0.0663(13) Uani d . 1
H H73A 0.1219 -0.4903 -0.0167 0.080 Uiso calc R 1
C C78 0.4108(5) -0.2348(5) 0.2141(2) 0.0680(13) Uani d . 1
H H78A 0.4303 -0.1574 0.2337 0.082 Uiso calc R 1
C C81 0.4107(5) -0.4374(5) 0.2148(3) 0.0704(14) Uani d . 1
C C83 0.0827(5) 0.0782(4) 0.3233(3) 0.0674(13) Uani d . 1
H H83A 0.0573 0.0102 0.3335 0.081 Uiso calc R 1
C C84 0.1582(5) 0.6988(5) 0.3191(3) 0.0723(14) Uani d . 1
H H84A 0.2110 0.7628 0.3346 0.087 Uiso calc R 1
C C85 0.4626(5) 0.8747(4) 0.4412(2) 0.0632(12) Uani d . 1
H H85A 0.5385 0.8461 0.4372 0.076 Uiso calc R 1
C C87 0.3025(6) -0.4082(4) -0.1268(2) 0.0752(16) Uani d . 1
H H87A 0.3481 -0.3887 -0.1551 0.090 Uiso calc R 1
C C88 0.2498(5) 0.2531(5) 0.6737(3) 0.0716(14) Uani d . 1
H H88A 0.2891 0.2506 0.7096 0.086 Uiso calc R 1
C C90 0.4370(6) -0.3222(6) 0.2419(3) 0.0800(17) Uani d . 1
H H90A 0.4736 -0.3025 0.2801 0.096 Uiso calc R 1
C C96 0.1402(3) 0.5998(3) 0.62743(14) 0.0318(6) Uani d . 1
H H96A 0.1589 0.6763 0.6209 0.038 Uiso calc R 1
H H96B 0.1735 0.5990 0.6667 0.038 Uiso calc R 1
C C97 0.7757(3) 0.0787(3) 0.03314(15) 0.0337(7) Uani d . 1
H H97A 0.7883 0.0948 -0.0049 0.040 Uiso calc R 1
H H97B 0.8507 0.0954 0.0573 0.040 Uiso calc R 1
C C98 0.5038(5) 0.9900(5) 0.3662(2) 0.0739(15) Uani d . 1
H H98A 0.5768 0.9500 0.3656 0.111 Uiso calc R 1
H H98B 0.5214 1.0728 0.3786 0.111 Uiso calc R 1
H H98C 0.4636 0.9709 0.3273 0.111 Uiso calc R 1
C C99 0.4362(7) -0.5352(7) 0.2452(4) 0.107(2) Uani d . 1
H H99A 0.4112 -0.6090 0.2187 0.161 Uiso calc R 1
H H99B 0.3933 -0.5244 0.2801 0.161 Uiso calc R 1
H H99C 0.5203 -0.5340 0.2559 0.161 Uiso calc R 1
C C101 0.3570(7) -0.4622(5) 0.1587(3) 0.0879(19) Uani d . 1
H H10A 0.3385 -0.5398 0.1391 0.105 Uiso calc R 1

loop_
_atom_site_aniso_label
_atom_site_aniso_U_11
_atom_site_aniso_U_22
_atom_site_aniso_U_33
_atom_site_aniso_U_12
_atom_site_aniso_U_13
_atom_site_aniso_U_23
Ag1 0.02949(13) 0.05165(17) 0.02728(12) 0.00223(10) -0.00020(9) 0.00493(10)
Ag2 0.03214(16) 0.1020(3) 0.04636(18) -0.00563(16) -0.00490(12) 0.02374(18)
S1 0.0611(6) 0.0363(5) 0.0468(5) -0.0101(4) -0.0032(4) 0.0132(4)
S2 0.0446(5) 0.0581(6) 0.0402(5) 0.0047(4) 0.0103(4) 0.0144(4)
P1 0.0275(4) 0.0300(4) 0.0289(4) 0.0025(3) -0.0004(3) 0.0051(3)
P2 0.0282(4) 0.0415(5) 0.0263(4) 0.0019(3) 0.0013(3) 0.0040(3)
P3 0.0328(4) 0.0324(4) 0.0320(4) 0.0027(3) 0.0011(3) 0.0065(3)
P4 0.0304(4) 0.0321(4) 0.0316(4) 0.0038(3) 0.0027(3) 0.0107(3)
O1 0.0455(17) 0.080(2) 0.073(2) 0.0070(15) 0.0001(15) 0.0274(18)
O2 0.116(3) 0.062(2) 0.061(2) 0.013(2) 0.005(2) 0.0021(17)
O3 0.0556(19) 0.117(3) 0.068(2) 0.0161(19) 0.0280(17) 0.050(2)
O4 0.0642(19) 0.0592(18) 0.0449(15) -0.0055(14) -0.0003(14) 0.0153(13)
O5 0.0529(18) 0.073(2) 0.084(2) -0.0070(16) -0.0007(17) 0.0381(19)
O6 0.130(3) 0.0410(17) 0.064(2) -0.0213(19) 0.004(2) 0.0114(15)
O7 0.067(4) 0.050(3) 0.160(7) 0.009(3) -0.008(4) 0.053(4)
O7' 0.082(7) 0.069(7) 0.118(9) 0.015(5) -0.014(6) 0.030(6)
C2 0.0264(15) 0.0412(18) 0.0313(15) 0.0033(12) 0.0000(12) 0.0085(13)
C6 0.0345(16) 0.0326(16) 0.0344(16) 0.0028(12) 0.0027(13) 0.0113(13)
C7 0.0299(16) 0.048(2) 0.0319(16) 0.0082(14) -0.0004(13) 0.0017(14)
C8 0.0439(19) 0.0366(18) 0.0310(16) 0.0032(14) 0.0050(14) 0.0050(13)
C9 0.0424(19) 0.0316(17) 0.0433(19) 0.0044(14) -0.0026(15) 0.0089(14)
C12 0.0389(18) 0.0421(19) 0.0348(17) 0.0054(14) 0.0071(14) 0.0094(14)
C13 0.0320(16) 0.0399(18) 0.0337(16) 0.0027(13) 0.0000(13) 0.0066(14)
C14 0.0344(17) 0.0363(17) 0.0409(18) 0.0047(13) 0.0044(14) 0.0112(14)
C15 0.048(2) 0.054(2) 0.0384(19) -0.0008(17) -0.0033(16) 0.0061(17)
C17 0.054(2) 0.046(2) 0.042(2) 0.0077(17) 0.0102(17) 0.0110(16)
C19 0.0395(18) 0.0420(19) 0.0430(19) 0.0068(14) 0.0072(15) 0.0174(15)
C20 0.058(2) 0.057(2) 0.041(2) 0.0102(19) 0.0128(18) 0.0231(18)
C21 0.045(2) 0.058(2) 0.0385(19) 0.0019(17) 0.0085(15) 0.0154(17)
C22 0.062(2) 0.0354(19) 0.045(2) -0.0049(17) -0.0005(18) 0.0123(16)
C23 0.0357(19) 0.043(2) 0.069(3) 0.0072(15) 0.0046(18) 0.0010(19)
C24 0.048(2) 0.065(3) 0.047(2) 0.0126(19) 0.0138(18) 0.0066(19)
C26 0.041(2) 0.062(3) 0.052(2) 0.0079(18) -0.0085(17) 0.018(2)
C27 0.0354(18) 0.049(2) 0.0443(19) 0.0025(15) 0.0019(15) 0.0177(16)
C29 0.066(3) 0.059(3) 0.038(2) 0.013(2) -0.0041(18) 0.0182(18)
C30 0.048(2) 0.052(2) 0.044(2) 0.0070(17) 0.0105(17) 0.0117(17)
C31 0.065(3) 0.039(2) 0.058(2) 0.0033(18) 0.011(2) 0.0123(18)
C32 0.046(2) 0.057(3) 0.061(3) 0.0145(18) 0.0103(19) 0.015(2)
C33 0.054(2) 0.061(3) 0.039(2) 0.0014(19) 0.0009(17) 0.0129(18)
C38 0.066(3) 0.048(2) 0.050(2) -0.011(2) 0.002(2) 0.0095(18)
C39 0.054(2) 0.055(2) 0.049(2) -0.0085(19) 0.0034(18) 0.0128(19)
C40 0.075(3) 0.039(2) 0.059(3) 0.0149(19) 0.021(2) 0.0144(18)
C41 0.054(2) 0.037(2) 0.057(2) -0.0024(17) -0.0037(19) 0.0087(17)
C42 0.067(3) 0.061(3) 0.055(3) 0.003(2) 0.020(2) -0.011(2)
C43 0.111(5) 0.067(3) 0.053(3) -0.006(3) -0.012(3) 0.015(2)
C45 0.0327(19) 0.040(2) 0.088(3) 0.0046(15) 0.0014(19) -0.006(2)
C46 0.053(3) 0.071(3) 0.069(3) -0.001(2) 0.001(2) 0.037(2)
C48 0.073(3) 0.081(3) 0.044(2) 0.015(3) 0.008(2) 0.027(2)
C49 0.101(4) 0.060(3) 0.033(2) 0.009(3) 0.008(2) 0.0095(19)
C50 0.064(3) 0.069(3) 0.040(2) 0.005(2) 0.0167(19) 0.008(2)
C51 0.068(3) 0.056(3) 0.049(2) -0.005(2) -0.008(2) 0.024(2)
C53 0.075(3) 0.070(3) 0.047(2) 0.009(2) 0.022(2) 0.016(2)
C54 0.087(4) 0.041(2) 0.079(3) 0.014(2) 0.022(3) 0.006(2)
C55 0.074(3) 0.061(3) 0.038(2) 0.003(2) -0.012(2) 0.0054(19)
C56 0.075(3) 0.055(3) 0.092(4) 0.012(2) 0.024(3) 0.042(3)
C57 0.065(3) 0.086(4) 0.048(2) 0.030(3) 0.017(2) 0.002(2)
C58 0.0260(18) 0.084(3) 0.069(3) 0.0000(19) 0.0031(18) 0.005(2)
C59 0.040(2) 0.053(3) 0.106(4) -0.0103(19) 0.001(2) -0.007(3)
C60 0.104(4) 0.032(2) 0.084(4) -0.005(2) -0.009(3) 0.015(2)
C61 0.161(7) 0.030(2) 0.078(4) 0.000(3) 0.026(4) 0.000(2)
C62 0.065(3) 0.067(3) 0.059(3) 0.029(2) -0.005(2) -0.006(2)
C64 0.069(3) 0.070(3) 0.070(3) -0.010(2) -0.007(2) 0.041(3)
C66 0.075(3) 0.046(2) 0.060(3) 0.009(2) 0.009(2) 0.019(2)
C67 0.034(2) 0.070(3) 0.077(3) 0.0134(19) 0.008(2) 0.003(2)
C68 0.075(3) 0.036(2) 0.092(4) -0.004(2) 0.010(3) 0.014(2)
C70 0.077(3) 0.071(3) 0.076(3) 0.011(3) 0.022(3) 0.038(3)
C73 0.077(3) 0.047(3) 0.082(3) -0.003(2) 0.012(3) 0.028(2)
C78 0.072(3) 0.074(3) 0.055(3) -0.008(3) -0.014(2) 0.017(2)
C81 0.068(3) 0.078(4) 0.077(3) 0.006(3) 0.008(3) 0.041(3)
C83 0.061(3) 0.054(3) 0.086(4) 0.017(2) 0.004(3) 0.014(2)
C84 0.077(3) 0.066(3) 0.078(4) -0.014(3) 0.013(3) 0.026(3)
C85 0.074(3) 0.048(2) 0.070(3) 0.010(2) 0.016(2) 0.015(2)
C87 0.115(5) 0.044(2) 0.066(3) 0.005(3) 0.035(3) 0.005(2)
C88 0.083(4) 0.075(3) 0.070(3) 0.001(3) -0.001(3) 0.046(3)
C90 0.083(4) 0.105(5) 0.058(3) -0.005(3) -0.012(3) 0.038(3)
C96 0.0271(15) 0.0364(17) 0.0297(15) 0.0019(12) 0.0007(12) 0.0042(12)
C97 0.0359(17) 0.0314(16) 0.0344(16) 0.0023(12) 0.0045(13) 0.0088(13)
C98 0.085(4) 0.072(3) 0.064(3) -0.018(3) 0.011(3) 0.016(3)
C99 0.115(6) 0.107(5) 0.122(6) 0.010(4) 0.008(5) 0.073(5)
C101 0.122(5) 0.060(3) 0.083(4) -0.006(3) -0.004(4) 0.024(3)

loop_
_atom_type_symbol
_atom_type_description
_atom_type_scat_dispersion_real
_atom_type_scat_dispersion_imag
_atom_type_scat_source
C C 0.0033 0.0016 'International Tables Vol C Tables 4.2.6.8 and 6.1.1.4'
H H 0.0000 0.0000 'International Tables Vol C Tables 4.2.6.8 and 6.1.1.4'
O O 0.0106 0.0060 'International Tables Vol C Tables 4.2.6.8 and 6.1.1.4'
P P 0.1023 0.0942 'International Tables Vol C Tables 4.2.6.8 and 6.1.1.4'
S S 0.1246 0.1234 'International Tables Vol C Tables 4.2.6.8 and 6.1.1.4'
Ag Ag -0.8971 1.1015 'International Tables Vol C Tables 4.2.6.8 and 6.1.1.4'

loop_
_geom_angle_atom_site_label_1
_geom_angle_atom_site_label_2
_geom_angle_atom_site_label_3
_geom_angle_site_symmetry_1
_geom_angle_site_symmetry_3
_geom_angle
_geom_angle_publ_flag
P2 Ag1 P1 . . 164.99(3) yes
P2 Ag1 O6 . . 112.29(10) yes
P1 Ag1 O6 . . 82.57(10) yes
P2 Ag1 Ag1 . 2_566 91.08(3) ?
P1 Ag1 Ag1 . 2_566 90.23(3) ?
O6 Ag1 Ag1 . 2_566 92.55(11) ?
P4 Ag2 P3 . . 158.11(3) yes
P4 Ag2 O3 . . 111.55(9) yes
P3 Ag2 O3 . . 90.29(9) yes
P4 Ag2 Ag2 . 2_655 88.54(4) ?
P3 Ag2 Ag2 . 2_655 87.92(4) ?
O3 Ag2 Ag2 . 2_655 95.78(10) ?
O5 S1 O4 . . 112.8(2) ?
O5 S1 O6 . . 113.6(2) ?
O4 S1 O6 . . 110.8(2) ?
O5 S1 C22 . . 107.0(2) ?
O4 S1 C22 . . 107.45(19) ?
O6 S1 C22 . . 104.5(2) ?
O1 S2 O2 . . 112.5(2) ?
O1 S2 O3 . . 111.5(2) ?
O2 S2 O3 . . 113.8(3) ?
O1 S2 C21 . . 106.5(2) ?
O2 S2 C21 . . 106.5(2) ?
O3 S2 C21 . . 105.5(2) ?
C14 P1 C2 . . 103.14(16) ?
C14 P1 C96 . . 104.78(16) ?
C2 P1 C96 . . 104.75(15) ?
C14 P1 Ag1 . . 118.76(12) ?
C2 P1 Ag1 . . 115.51(11) ?
C96 P1 Ag1 . . 108.56(11) ?
C12 P2 C7 . . 105.20(17) ?
C12 P2 C96 . 2_566 106.36(16) ?
C7 P2 C96 . 2_566 103.85(16) ?
C12 P2 Ag1 . . 114.08(12) ?
C7 P2 Ag1 . . 112.04(12) ?
C96 P2 Ag1 2_566 . 114.38(11) ?
C8 P3 C9 . . 102.78(17) ?
C8 P3 C97 . 2_655 105.92(16) ?
C9 P3 C97 . 2_655 104.90(16) ?
C8 P3 Ag2 . . 120.08(13) ?
C9 P3 Ag2 . . 114.48(12) ?
C97 P3 Ag2 2_655 . 107.44(11) ?
C6 P4 C13 . . 104.61(16) ?
C6 P4 C97 . . 104.25(16) ?
C13 P4 C97 . . 105.29(16) ?
C6 P4 Ag2 . . 115.22(11) ?
C13 P4 Ag2 . . 109.60(11) ?
C97 P4 Ag2 . . 116.76(12) ?
S2 O3 Ag2 . . 165.2(2) ?
S1 O6 Ag1 . . 167.0(3) ?
O7' O7 O7 . 2_645 173.8(14) ?
C45 C2 C23 . . 118.5(3) ?
C45 C2 P1 . . 122.7(3) ?
C23 C2 P1 . . 118.7(3) ?
C19 C6 C27 . . 119.8(3) ?
C19 C6 P4 . . 118.7(3) ?
C27 C6 P4 . . 121.4(3) ?
C32 C7 C24 . . 118.8(4) ?
C32 C7 P2 . . 119.4(3) ?
C24 C7 P2 . . 121.6(3) ?
C30 C8 C15 . . 119.4(4) ?
C30 C8 P3 . . 120.4(3) ?
C15 C8 P3 . . 120.2(3) ?
C31 C9 C87 . . 118.2(4) ?
C31 C9 P3 . . 122.1(3) ?
C87 C9 P3 . . 119.6(3) ?
C39 C12 C33 . . 118.8(4) ?
C39 C12 P2 . . 118.9(3) ?
C33 C12 P2 . . 122.3(3) ?
C17 C13 C40 . . 118.9(4) ?
C17 C13 P4 . . 122.0(3) ?
C40 C13 P4 . . 118.7(3) ?
C41 C14 C51 . . 119.3(4) ?
C41 C14 P1 . . 119.9(3) ?
C51 C14 P1 . . 120.8(3) ?
C55 C15 C8 . . 119.9(4) ?
C55 C15 H15A . . 120.0 ?
C8 C15 H15A . . 120.0 ?
C13 C17 C50 . . 120.0(4) ?
C13 C17 H17A . . 120.0 ?
C50 C17 H17A . . 120.0 ?
C20 C19 C6 . . 119.2(4) ?
C20 C19 H19A . . 120.4 ?
C6 C19 H19A . . 120.4 ?
C29 C20 C19 . . 120.6(4) ?
C29 C20 H20A . . 119.7 ?
C19 C20 H20A . . 119.7 ?
C78 C21 C43 . . 117.9(5) ?
C78 C21 S2 . . 120.8(4) ?
C43 C21 S2 . . 121.3(4) ?
C46 C22 C66 . . 119.5(4) ?
C46 C22 S1 . . 120.9(4) ?
C66 C22 S1 . . 119.6(3) ?
C2 C23 C67 . . 120.6(4) ?
C2 C23 H23A . . 119.7 ?
C67 C23 H23A . . 119.7 ?
C57 C24 C7 . . 119.5(5) ?
C57 C24 H24A . . 120.2 ?
C7 C24 H24A . . 120.2 ?
C29 C26 C27 . . 120.1(4) ?
C29 C26 H26A . . 119.9 ?
C27 C26 H26A . . 119.9 ?
C26 C27 C6 . . 120.0(4) ?
C26 C27 H27A . . 120.0 ?
C6 C27 H27A . . 120.0 ?
C20 C29 C26 . . 120.4(4) ?
C20 C29 H29A . . 119.8 ?
C26 C29 H29A . . 119.8 ?
C8 C30 C53 . . 119.7(4) ?
C8 C30 H30A . . 120.2 ?
C53 C30 H30A . . 120.2 ?
C9 C31 C73 . . 120.4(4) ?
C9 C31 H31A . . 119.8 ?
C73 C31 H31A . . 119.8 ?
C83 C32 C7 . . 121.0(4) ?
C83 C32 H32A . . 119.5 ?
C7 C32 H32A . . 119.5 ?
C48 C33 C12 . . 120.3(4) ?
C48 C33 H33A . . 119.9 ?
C12 C33 H33A . . 119.9 ?
C64 C38 C85 . . 117.9(4) ?
C64 C38 C98 . . 121.3(5) ?
C85 C38 C98 . . 120.8(5) ?
C12 C39 C84 . . 119.9(4) ?
C12 C39 H39A . . 120.0 ?
C84 C39 H39A . . 120.0 ?
C54 C40 C13 . . 120.1(4) ?
C54 C40 H40A . . 119.9 ?
C13 C40 H40A . . 119.9 ?
C14 C41 C68 . . 119.7(4) ?
C14 C41 H41A . . 120.1 ?
C68 C41 H41A . . 120.1 ?
C50 C42 C54 . . 120.0(4) ?
C50 C42 H42A . . 120.0 ?
C54 C42 H42A . . 120.0 ?
C21 C43 C101 . . 120.3(5) ?
C21 C43 H43A . . 119.8 ?
C101 C43 H43A . . 119.8 ?
C2 C45 C59 . . 119.8(4) ?
C2 C45 H45A . . 120.1 ?
C59 C45 H45A . . 120.1 ?
C22 C46 C64 . . 119.3(5) ?
C22 C46 H46A . . 120.3 ?
C64 C46 H46A . . 120.3 ?
C70 C48 C33 . . 120.7(5) ?
C70 C48 H48A . . 119.7 ?
C33 C48 H48A . . 119.7 ?
C53 C49 C55 . . 120.2(4) ?
C53 C49 H49A . . 119.9 ?
C55 C49 H49A . . 119.9 ?
C42 C50 C17 . . 120.7(4) ?
C42 C50 H50A . . 119.7 ?
C17 C50 H50A . . 119.7 ?
C88 C51 C14 . . 119.9(4) ?
C88 C51 H51A . . 120.1 ?
C14 C51 H51A . . 120.1 ?
C49 C53 C30 . . 120.6(5) ?
C49 C53 H53A . . 119.7 ?
C30 C53 H53A . . 119.7 ?
C42 C54 C40 . . 120.3(5) ?
C42 C54 H54A . . 119.8 ?
C40 C54 H54A . . 119.8 ?
C49 C55 C15 . . 120.2(4) ?
C49 C55 H55A . . 119.9 ?
C15 C55 H55A . . 119.9 ?
C68 C56 C88 . . 120.1(4) ?
C68 C56 H56A . . 119.9 ?
C88 C56 H56A . . 119.9 ?
C62 C57 C24 . . 121.1(5) ?
C62 C57 H57A . . 119.5 ?
C24 C57 H57A . . 119.5 ?
C67 C58 C59 . . 119.6(4) ?
C67 C58 H58A . . 120.2 ?
C59 C58 H58A . . 120.2 ?
C58 C59 C45 . . 121.1(4) ?
C58 C59 H59A . . 119.4 ?
C45 C59 H59A . . 119.4 ?
C61 C60 C73 . . 119.4(4) ?
C61 C60 H60A . . 120.3 ?
C73 C60 H60A . . 120.3 ?
C60 C61 C87 . . 120.7(5) ?
C60 C61 H61A . . 119.6 ?
C87 C61 H61A . . 119.6 ?
C83 C62 C57 . . 119.4(5) ?
C83 C62 H62A . . 120.3 ?
C57 C62 H62A . . 120.3 ?
C38 C64 C46 . . 121.9(4) ?
C38 C64 H64A . . 119.1 ?
C46 C64 H64A . . 119.1 ?
C22 C66 C85 . . 120.5(4) ?
C22 C66 H66A . . 119.7 ?
C85 C66 H66A . . 119.7 ?
C58 C67 C23 . . 120.3(4) ?
C58 C67 H67A . . 119.9 ?
C23 C67 H67A . . 119.9 ?
C56 C68 C41 . . 120.6(5) ?
C56 C68 H68A . . 119.7 ?
C41 C68 H68A . . 119.7 ?
C84 C70 C48 . . 119.5(5) ?
C84 C70 H70A . . 120.2 ?
C48 C70 H70A . . 120.2 ?
C60 C73 C31 . . 120.3(5) ?
C60 C73 H73A . . 119.8 ?
C31 C73 H73A . . 119.8 ?
C21 C78 C90 . . 121.2(5) ?
C21 C78 H78A . . 119.4 ?
C90 C78 H78A . . 119.4 ?
C101 C81 C90 . . 117.2(5) ?
C101 C81 C99 . . 120.2(6) ?
C90 C81 C99 . . 122.6(6) ?
C62 C83 C32 . . 120.1(5) ?
C62 C83 H83A . . 119.9 ?
C32 C83 H83A . . 119.9 ?
C70 C84 C39 . . 120.8(5) ?
C70 C84 H84A . . 119.6 ?
C39 C84 H84A . . 119.6 ?
C38 C85 C66 . . 120.8(5) ?
C38 C85 H85A . . 119.6 ?
C66 C85 H85A . . 119.6 ?
C61 C87 C9 . . 120.9(5) ?
C61 C87 H87A . . 119.5 ?
C9 C87 H87A . . 119.5 ?
C56 C88 C51 . . 120.4(5) ?
C56 C88 H88A . . 119.8 ?
C51 C88 H88A . . 119.8 ?
C81 C90 C78 . . 121.6(5) ?
C81 C90 H90A . . 119.2 ?
C78 C90 H90A . . 119.2 ?
P1 C96 P2 . 2_566 112.06(17) ?
P1 C96 H96A . . 109.2 ?
P2 C96 H96A 2_566 . 109.2 ?
P1 C96 H96B . . 109.2 ?
P2 C96 H96B 2_566 . 109.2 ?
H96A C96 H96B . . 107.9 ?
P4 C97 P3 . 2_655 110.50(18) ?
P4 C97 H97A . . 109.6 ?
P3 C97 H97A 2_655 . 109.6 ?
P4 C97 H97B . . 109.6 ?
P3 C97 H97B 2_655 . 109.6 ?
H97A C97 H97B . . 108.1 ?
C38 C98 H98A . . 109.5 ?
C38 C98 H98B . . 109.5 ?
H98A C98 H98B . . 109.5 ?
C38 C98 H98C . . 109.5 ?
H98A C98 H98C . . 109.5 ?
H98B C98 H98C . . 109.5 ?
C81 C99 H99A . . 109.5 ?
C81 C99 H99B . . 109.5 ?
H99A C99 H99B . . 109.5 ?
C81 C99 H99C . . 109.5 ?
H99A C99 H99C . . 109.5 ?
H99B C99 H99C . . 109.5 ?
C81 C101 C43 . . 121.9(6) ?
C81 C101 H10A . . 119.1 ?
C43 C101 H10A . . 119.1 ?

loop_
_geom_bond_atom_site_label_1
_geom_bond_atom_site_label_2
_geom_bond_site_symmetry_2
_geom_bond_distance
_geom_bond_publ_flag
Ag1 P2 . 2.4067(11) yes
Ag1 P1 . 2.4255(11) yes
Ag1 O6 . 2.491(3) yes
Ag1 Ag1 2_566 2.9215(9) ?
Ag2 P4 . 2.4033(11) yes
Ag2 P3 . 2.4181(12) yes
Ag2 O3 . 2.500(3) yes
Ag2 Ag2 2_655 3.0278(11) ?
S1 O5 . 1.445(4) ?
S1 O4 . 1.446(3) ?
S1 O6 . 1.454(3) ?
S1 C22 . 1.773(4) ?
S2 O1 . 1.436(3) ?
S2 O2 . 1.438(4) ?
S2 O3 . 1.439(3) ?
S2 C21 . 1.781(4) ?
P1 C14 . 1.812(4) ?
P1 C2 . 1.823(3) ?
P1 C96 . 1.832(3) ?
P2 C12 . 1.817(4) ?
P2 C7 . 1.827(4) ?
P2 C96 2_566 1.837(3) ?
P3 C8 . 1.813(4) ?
P3 C9 . 1.828(4) ?
P3 C97 2_655 1.837(3) ?
P4 C6 . 1.811(3) ?
P4 C13 . 1.820(4) ?
P4 C97 . 1.835(3) ?
O7 O7' . 1.060(12) ?
O7 O7 2_645 1.423(12) ?
C2 C45 . 1.375(5) ?
C2 C23 . 1.384(5) ?
C6 C19 . 1.393(5) ?
C6 C27 . 1.393(5) ?
C7 C32 . 1.385(6) ?
C7 C24 . 1.393(5) ?
C8 C30 . 1.383(5) ?
C8 C15 . 1.392(5) ?
C9 C31 . 1.377(6) ?
C9 C87 . 1.379(6) ?
C12 C39 . 1.385(5) ?
C12 C33 . 1.386(5) ?
C13 C17 . 1.383(5) ?
C13 C40 . 1.388(5) ?
C14 C41 . 1.381(5) ?
C14 C51 . 1.386(5) ?
C15 C55 . 1.388(6) ?
C15 H15A . 0.930 ?
C17 C50 . 1.387(6) ?
C17 H17A . 0.930 ?
C19 C20 . 1.391(5) ?
C19 H19A . 0.930 ?
C20 C29 . 1.374(6) ?
C20 H20A . 0.930 ?
C21 C78 . 1.370(6) ?
C21 C43 . 1.373(7) ?
C22 C46 . 1.380(6) ?
C22 C66 . 1.381(7) ?
C23 C67 . 1.386(6) ?
C23 H23A . 0.930 ?
C24 C57 . 1.384(6) ?
C24 H24A . 0.930 ?
C26 C29 . 1.374(6) ?
C26 C27 . 1.383(5) ?
C26 H26A . 0.930 ?
C27 H27A . 0.930 ?
C29 H29A . 0.930 ?
C30 C53 . 1.399(6) ?
C30 H30A . 0.930 ?
C31 C73 . 1.394(6) ?
C31 H31A . 0.930 ?
C32 C83 . 1.379(6) ?
C32 H32A . 0.930 ?
C33 C48 . 1.382(6) ?
C33 H33A . 0.930 ?
C38 C64 . 1.382(7) ?
C38 C85 . 1.385(7) ?
C38 C98 . 1.510(7) ?
C39 C84 . 1.392(7) ?
C39 H39A . 0.930 ?
C40 C54 . 1.378(6) ?
C40 H40A . 0.930 ?
C41 C68 . 1.384(6) ?
C41 H41A . 0.930 ?
C42 C50 . 1.353(7) ?
C42 C54 . 1.376(8) ?
C42 H42A . 0.930 ?
C43 C101 . 1.387(8) ?
C43 H43A . 0.930 ?
C45 C59 . 1.386(6) ?
C45 H45A . 0.930 ?
C46 C64 . 1.390(7) ?
C46 H46A . 0.930 ?
C48 C70 . 1.371(8) ?
C48 H48A . 0.930 ?
C49 C53 . 1.360(7) ?
C49 C55 . 1.378(8) ?
C49 H49A . 0.930 ?
C50 H50A . 0.930 ?
C51 C88 . 1.379(6) ?
C51 H51A . 0.930 ?
C53 H53A . 0.930 ?
C54 H54A . 0.930 ?
C55 H55A . 0.930 ?
C56 C68 . 1.360(8) ?
C56 C88 . 1.365(8) ?
C56 H56A . 0.930 ?
C57 C62 . 1.376(8) ?
C57 H57A . 0.930 ?
C58 C67 . 1.354(7) ?
C58 C59 . 1.359(7) ?
C58 H58A . 0.930 ?
C59 H59A . 0.930 ?
C60 C61 . 1.360(9) ?
C60 C73 . 1.365(8) ?
C60 H60A . 0.930 ?
C61 C87 . 1.374(7) ?
C61 H61A . 0.930 ?
C62 C83 . 1.374(8) ?
C62 H62A . 0.930 ?
C64 H64A . 0.930 ?
C66 C85 . 1.386(7) ?
C66 H66A . 0.930 ?
C67 H67A . 0.930 ?
C68 H68A . 0.930 ?
C70 C84 . 1.361(8) ?
C70 H70A . 0.930 ?
C73 H73A . 0.930 ?
C78 C90 . 1.375(8) ?
C78 H78A . 0.930 ?
C81 C101 . 1.367(8) ?
C81 C90 . 1.369(8) ?
C81 C99 . 1.518(8) ?
C83 H83A . 0.930 ?
C84 H84A . 0.930 ?
C85 H85A . 0.930 ?
C87 H87A . 0.930 ?
C88 H88A . 0.930 ?
C90 H90A . 0.930 ?
C96 P2 2_566 1.837(3) ?
C96 H96A . 0.970 ?
C96 H96B . 0.970 ?
C97 P3 2_655 1.837(3) ?
C97 H97A . 0.970 ?
C97 H97B . 0.970 ?
C98 H98A . 0.960 ?
C98 H98B . 0.960 ?
C98 H98C . 0.960 ?
C99 H99A . 0.960 ?
C99 H99B . 0.960 ?
C99 H99C . 0.960 ?
C101 H10A . 0.930 ?

loop_
_geom_torsion_atom_site_label_1
_geom_torsion_atom_site_label_2
_geom_torsion_atom_site_label_3
_geom_torsion_atom_site_label_4
_geom_torsion_site_symmetry_1
_geom_torsion_site_symmetry_4
_geom_torsion
P2 Ag1 P1 C14 . . -14.84(19)
O6 Ag1 P1 C14 . . 172.73(17)
Ag1 Ag1 P1 C14 2_566 . 80.19(13)
P2 Ag1 P1 C2 . . 108.48(17)
O6 Ag1 P1 C2 . . -63.95(17)
Ag1 Ag1 P1 C2 2_566 . -156.49(13)
P2 Ag1 P1 C96 . . -134.27(15)
O6 Ag1 P1 C96 . . 53.30(16)
Ag1 Ag1 P1 C96 2_566 . -39.24(12)
P1 Ag1 P2 C12 . . -152.08(15)
O6 Ag1 P2 C12 . . 19.80(18)
Ag1 Ag1 P2 C12 2_566 . 113.00(13)
P1 Ag1 P2 C7 . . -32.69(19)
O6 Ag1 P2 C7 . . 139.19(18)
Ag1 Ag1 P2 C7 2_566 . -127.61(13)
P1 Ag1 P2 C96 . 2_566 85.16(17)
O6 Ag1 P2 C96 . 2_566 -102.97(17)
Ag1 Ag1 P2 C96 2_566 2_566 -9.77(12)
P4 Ag2 P3 C8 . . -6.50(18)
O3 Ag2 P3 C8 . . 170.12(17)
Ag2 Ag2 P3 C8 2_655 . 74.34(14)
P4 Ag2 P3 C9 . . 116.50(16)
O3 Ag2 P3 C9 . . -66.88(17)
Ag2 Ag2 P3 C9 2_655 . -162.66(14)
P4 Ag2 P3 C97 . 2_655 -127.45(14)
O3 Ag2 P3 C97 . 2_655 49.17(15)
Ag2 Ag2 P3 C97 2_655 2_655 -46.60(12)
P3 Ag2 P4 C6 . . -160.23(14)
O3 Ag2 P4 C6 . . 23.41(17)
Ag2 Ag2 P4 C6 2_655 . 119.05(13)
P3 Ag2 P4 C13 . . -42.60(16)
O3 Ag2 P4 C13 . . 141.04(16)
Ag2 Ag2 P4 C13 2_655 . -123.32(13)
P3 Ag2 P4 C97 . . 76.94(16)
O3 Ag2 P4 C97 . . -99.42(16)
Ag2 Ag2 P4 C97 2_655 . -3.79(12)
O1 S2 O3 Ag2 . . 33.0(12)
O2 S2 O3 Ag2 . . -95.4(11)
C21 S2 O3 Ag2 . . 148.2(11)
P4 Ag2 O3 S2 . . 149.2(11)
P3 Ag2 O3 S2 . . -29.5(11)
Ag2 Ag2 O3 S2 2_655 . 58.5(11)
O5 S1 O6 Ag1 . . -43.5(12)
O4 S1 O6 Ag1 . . 84.8(12)
C22 S1 O6 Ag1 . . -159.8(11)
P2 Ag1 O6 S1 . . 100.6(11)
P1 Ag1 O6 S1 . . -81.5(11)
Ag1 Ag1 O6 S1 2_566 . 8.4(12)
C14 P1 C2 C45 . . -137.3(4)
C96 P1 C2 C45 . . -27.9(4)
Ag1 P1 C2 C45 . . 91.4(4)
C14 P1 C2 C23 . . 46.4(3)
C96 P1 C2 C23 . . 155.8(3)
Ag1 P1 C2 C23 . . -84.9(3)
C13 P4 C6 C19 . . -138.7(3)
C97 P4 C6 C19 . . 111.0(3)
Ag2 P4 C6 C19 . . -18.3(3)
C13 P4 C6 C27 . . 44.5(3)
C97 P4 C6 C27 . . -65.8(3)
Ag2 P4 C6 C27 . . 164.9(3)
C12 P2 C7 C32 . . -165.1(3)
C96 P2 C7 C32 2_566 . -53.5(3)
Ag1 P2 C7 C32 . . 70.5(3)
C12 P2 C7 C24 . . 20.4(4)
C96 P2 C7 C24 2_566 . 132.0(3)
Ag1 P2 C7 C24 . . -104.0(3)
C9 P3 C8 C30 . . -122.1(3)
C97 P3 C8 C30 2_655 . 128.1(3)
Ag2 P3 C8 C30 . . 6.4(4)
C9 P3 C8 C15 . . 58.3(3)
C97 P3 C8 C15 2_655 . -51.6(3)
Ag2 P3 C8 C15 . . -173.2(3)
C8 P3 C9 C31 . . -147.3(3)
C97 P3 C9 C31 2_655 . -36.7(4)
Ag2 P3 C9 C31 . . 80.8(4)
C8 P3 C9 C87 . . 37.4(4)
C97 P3 C9 C87 2_655 . 148.0(4)
Ag2 P3 C9 C87 . . -94.5(4)
C7 P2 C12 C39 . . -117.6(3)
C96 P2 C12 C39 2_566 . 132.6(3)
Ag1 P2 C12 C39 . . 5.6(4)
C7 P2 C12 C33 . . 59.6(4)
C96 P2 C12 C33 2_566 . -50.1(4)
Ag1 P2 C12 C33 . . -177.2(3)
C6 P4 C13 C17 . . -142.1(3)
C97 P4 C13 C17 . . -32.5(4)
Ag2 P4 C13 C17 . . 93.8(3)
C6 P4 C13 C40 . . 45.0(4)
C97 P4 C13 C40 . . 154.5(3)
Ag2 P4 C13 C40 . . -79.1(3)
C2 P1 C14 C41 . . -132.8(3)
C96 P1 C14 C41 . . 117.8(3)
Ag1 P1 C14 C41 . . -3.6(4)
C2 P1 C14 C51 . . 47.6(4)
C96 P1 C14 C51 . . -61.8(4)
Ag1 P1 C14 C51 . . 176.8(3)
C30 C8 C15 C55 . . 0.1(6)
P3 C8 C15 C55 . . 179.7(3)
C40 C13 C17 C50 . . -0.5(6)
P4 C13 C17 C50 . . -173.4(3)
C27 C6 C19 C20 . . 2.0(6)
P4 C6 C19 C20 . . -174.9(3)
C6 C19 C20 C29 . . -1.0(6)
O1 S2 C21 C78 . . -138.1(4)
O2 S2 C21 C78 . . -17.9(5)
O3 S2 C21 C78 . . 103.3(4)
O1 S2 C21 C43 . . 40.9(5)
O2 S2 C21 C43 . . 161.1(5)
O3 S2 C21 C43 . . -77.6(5)
O5 S1 C22 C46 . . 0.5(4)
O4 S1 C22 C46 . . -120.9(4)
O6 S1 C22 C46 . . 121.3(4)
O5 S1 C22 C66 . . -178.1(4)
O4 S1 C22 C66 . . 60.5(4)
O6 S1 C22 C66 . . -57.3(4)
C45 C2 C23 C67 . . 0.6(7)
P1 C2 C23 C67 . . 177.0(4)
C32 C7 C24 C57 . . 0.3(6)
P2 C7 C24 C57 . . 174.8(3)
C29 C26 C27 C6 . . -0.2(6)
C19 C6 C27 C26 . . -1.4(6)
P4 C6 C27 C26 . . 175.4(3)
C19 C20 C29 C26 . . -0.6(7)
C27 C26 C29 C20 . . 1.2(7)
C15 C8 C30 C53 . . -0.8(6)
P3 C8 C30 C53 . . 179.6(3)
C87 C9 C31 C73 . . -0.8(7)
P3 C9 C31 C73 . . -176.2(4)
C24 C7 C32 C83 . . -1.8(6)
P2 C7 C32 C83 . . -176.4(4)
C39 C12 C33 C48 . . 0.9(6)
P2 C12 C33 C48 . . -176.3(4)
C33 C12 C39 C84 . . -0.7(7)
P2 C12 C39 C84 . . 176.7(4)
C17 C13 C40 C54 . . 0.0(7)
P4 C13 C40 C54 . . 173.1(4)
C51 C14 C41 C68 . . -0.6(7)
P1 C14 C41 C68 . . 179.9(4)
C78 C21 C43 C101 . . -0.1(9)
S2 C21 C43 C101 . . -179.2(5)
C23 C2 C45 C59 . . -1.9(7)
P1 C2 C45 C59 . . -178.2(4)
C66 C22 C46 C64 . . 1.9(7)
S1 C22 C46 C64 . . -176.7(4)
C12 C33 C48 C70 . . -0.2(8)
C54 C42 C50 C17 . . -0.6(8)
C13 C17 C50 C42 . . 0.8(7)
C41 C14 C51 C88 . . 1.5(7)
P1 C14 C51 C88 . . -178.9(4)
C55 C49 C53 C30 . . -0.2(8)
C8 C30 C53 C49 . . 0.8(7)
C50 C42 C54 C40 . . 0.1(9)
C13 C40 C54 C42 . . 0.2(8)
C53 C49 C55 C15 . . -0.5(7)
C8 C15 C55 C49 . . 0.6(7)
C7 C24 C57 C62 . . 1.3(7)
C67 C58 C59 C45 . . 0.8(9)
C2 C45 C59 C58 . . 1.2(9)
C73 C60 C61 C87 . . -1.3(11)
C24 C57 C62 C83 . . -1.4(8)
C85 C38 C64 C46 . . -3.1(8)
C98 C38 C64 C46 . . 177.4(5)
C22 C46 C64 C38 . . 1.3(8)
C46 C22 C66 C85 . . -3.1(7)
S1 C22 C66 C85 . . 175.5(4)
C59 C58 C67 C23 . . -2.1(9)
C2 C23 C67 C58 . . 1.5(8)
C88 C56 C68 C41 . . 1.2(8)
C14 C41 C68 C56 . . -0.8(8)
C33 C48 C70 C84 . . -0.7(8)
C61 C60 C73 C31 . . 0.7(9)
C9 C31 C73 C60 . . 0.4(8)
C43 C21 C78 C90 . . -0.3(8)
S2 C21 C78 C90 . . 178.8(5)
C57 C62 C83 C32 . . -0.1(8)
C7 C32 C83 C62 . . 1.7(7)
C48 C70 C84 C39 . . 1.0(9)
C12 C39 C84 C70 . . -0.3(8)
C64 C38 C85 C66 . . 1.9(7)
C98 C38 C85 C66 . . -178.7(5)
C22 C66 C85 C38 . . 1.2(8)
C60 C61 C87 C9 . . 0.8(11)
C31 C9 C87 C61 . . 0.3(9)
P3 C9 C87 C61 . . 175.7(5)
C68 C56 C88 C51 . . -0.3(9)
C14 C51 C88 C56 . . -1.1(8)
C101 C81 C90 C78 . . -0.1(10)
C99 C81 C90 C78 . . -178.5(6)
C21 C78 C90 C81 . . 0.4(9)
C14 P1 C96 P2 . 2_566 -72.4(2)
C2 P1 C96 P2 . 2_566 179.37(17)
Ag1 P1 C96 P2 . 2_566 55.44(19)
C6 P4 C97 P3 . 2_655 -89.6(2)
C13 P4 C97 P3 . 2_655 160.60(17)
Ag2 P4 C97 P3 . 2_655 38.8(2)
C90 C81 C101 C43 . . -0.4(10)
C99 C81 C101 C43 . . 178.2(7)
C21 C43 C101 C81 . . 0.5(11)
